data_4075246
loop_
_publ_author_name
'Cabeza, Javier A.'
'del R\'io, Ignacio'
'Garc\'ia-\'Alvarez, Pablo'
'Miguel, Daniel'

_publ_section_title
;
 Reactivity of Arenes, Cycloheptatriene, and Dicyclopentadiene with a
 Basal Edge-Bridged Square Pyramidal Hexaruthenium Dihydride
;
_journal_issue 10
_journal_name_full Organometallics
_journal_page_first 2683
_journal_paper_doi 10.1021/om060153g
_journal_volume 25
_journal_year 2006
_chemical_formula_moiety 'C25 H14 O10 Ru6'
_chemical_formula_sum 'C25 H14 O10 Ru6'
_chemical_formula_weight 1080.78
_chemical_name_systematic
;
  ?
;
_space_group_IT_number 15
_symmetry_cell_setting monoclinic
_symmetry_space_group_name_Hall '-C 2yc'
_symmetry_space_group_name_H-M 'C 1 2/c 1'
_atom_sites_solution_hydrogens geom
_atom_sites_solution_primary direct
_atom_sites_solution_secondary difmap
_audit_creation_method SHELXL-97
_cell_angle_alpha 90.00
_cell_angle_beta 99.214(13)
_cell_angle_gamma 90.00
_cell_formula_units_Z 8
_cell_length_a 32.288(5)
_cell_length_b 9.925(5)
_cell_length_c 17.2283(14)
_cell_measurement_temperature 296(2)
_cell_volume 5450(3)
_computing_cell_refinement 'Bruker SMART'
_computing_data_collection 'Bruker SMART'
_computing_data_reduction 'Bruker SHELXTL'
_computing_molecular_graphics 'Bruker SHELXTL'
_computing_publication_material 'Bruker SHELXTL'
_computing_structure_refinement 'SHELXL-97 (Sheldrick, 1997)'
_computing_structure_solution 'SHELXS-97 (Sheldrick, 1990)'
_diffrn_ambient_temperature 296(2)
_diffrn_measured_fraction_theta_full 0.987
_diffrn_measured_fraction_theta_max 0.987
_diffrn_measurement_device_type 'CCD area detector'
_diffrn_measurement_method 'phi and omega scans'
_diffrn_radiation_monochromator graphite
_diffrn_radiation_source 'fine-focus sealed tube'
_diffrn_radiation_type MoK\a
_diffrn_radiation_wavelength 0.71073
_diffrn_reflns_av_R_equivalents 0.0337
_diffrn_reflns_av_sigmaI/netI 0.0358
_diffrn_reflns_limit_h_max 33
_diffrn_reflns_limit_h_min -35
_diffrn_reflns_limit_k_max 10
_diffrn_reflns_limit_k_min -10
_diffrn_reflns_limit_l_max 19
_diffrn_reflns_limit_l_min -18
_diffrn_reflns_number 11710
_diffrn_reflns_theta_full 23.31
_diffrn_reflns_theta_max 23.31
_diffrn_reflns_theta_min 1.28
_exptl_absorpt_coefficient_mu 3.295
_exptl_absorpt_correction_T_max 0.880
_exptl_absorpt_correction_T_min 0.685
_exptl_absorpt_correction_type multi-scan
_exptl_absorpt_process_details SADABS
_exptl_crystal_colour BLACK
_exptl_crystal_density_diffrn 2.635
_exptl_crystal_density_method 'not measured'
_exptl_crystal_description PRISM
_exptl_crystal_F_000 4064
_exptl_crystal_size_max 0.15
_exptl_crystal_size_mid 0.10
_exptl_crystal_size_min 0.04
_refine_diff_density_max 0.454
_refine_diff_density_min -0.519
_refine_diff_density_rms 0.103
_refine_ls_extinction_method none
_refine_ls_goodness_of_fit_ref 1.040
_refine_ls_hydrogen_treatment constr
_refine_ls_matrix_type full
_refine_ls_number_parameters 370
_refine_ls_number_reflns 3884
_refine_ls_number_restraints 0
_refine_ls_restrained_S_all 1.040
_refine_ls_R_factor_all 0.0395
_refine_ls_R_factor_gt 0.0248
_refine_ls_shift/su_max 0.001
_refine_ls_shift/su_mean 0.000
_refine_ls_structure_factor_coef Fsqd
_refine_ls_weighting_details
; calc
  [0.00000+1.00000exp(1.00(sin\q/\l)^2^)]/
    [\s^2^(Fo^2^)+0.0000+0.0000*P+(0.0221P)^2^+0.0000sin\q/\l]
  where P = 0.33333Fo^2^ + 0.66667Fc^2^
;
_refine_ls_weighting_scheme calc
_refine_ls_wR_factor_gt 0.0493
_refine_ls_wR_factor_ref 0.0544
_reflns_number_gt 2989
_reflns_number_total 3884
_reflns_threshold_expression >2sigma(I)
_cod_data_source_file om060153gsi20060217_065308.cif
_cod_data_source_block 6_(pg96cfm)
_cod_depositor_comments
;
The following automatic conversions were performed:

'_symmetry_cell_setting' value 'Monoclinic' changed to 'monoclinic'
according to /home/saulius/struct/CIF-dictionaries/cif_core.dic
dictionary named 'cif_core.dic' version 2.4.1 from
2010-06-29.

'_exptl_absorpt_correction_type' value 'multi_scan'
changed to 'multi-scan' according to
/home/saulius/struct/CIF-dictionaries/cif_core.dic dictionary named
'cif_core.dic' version 2.4.1 from 2010-06-29.

Automatic conversion script
Id: cif_fix_values 1715 2011-07-08 13:25:40Z adriana 
;
_cod_original_sg_symbol_H-M C2/c
_cod_database_code 4075246

loop_
_symmetry_equiv_pos_as_xyz
'x, y, z'
'-x, y, -z+1/2'
'x+1/2, y+1/2, z'
'-x+1/2, y+1/2, -z+1/2'
'-x, -y, -z'
'x, -y, z-1/2'
'-x+1/2, -y+1/2, -z'
'x+1/2, -y+1/2, z-1/2'

loop_
_atom_site_label
_atom_site_type_symbol
_atom_site_fract_x
_atom_site_fract_y
_atom_site_fract_z
_atom_site_U_iso_or_equiv
_atom_site_adp_type
_atom_site_occupancy
_atom_site_symmetry_multiplicity
_atom_site_calc_flag
_atom_site_refinement_flags
Ru1 Ru 0.373099(13) 0.16037(5) 0.96827(2) 0.02782(12) Uani 1 1 d .
Ru2 Ru 0.319218(13) 0.14271(5) 0.81969(3) 0.02844(12) Uani 1 1 d .
Ru3 Ru 0.340891(13) 0.40860(5) 0.88505(3) 0.02883(12) Uani 1 1 d .
Ru4 Ru 0.408923(13) 0.08396(5) 0.82888(3) 0.03011(13) Uani 1 1 d .
Ru5 Ru 0.428919(13) 0.34198(5) 0.90953(3) 0.02777(12) Uani 1 1 d .
Ru6 Ru 0.376063(15) 0.32431(5) 0.75270(3) 0.03375(13) Uani 1 1 d .
C201 C 0.3147(2) -0.0392(7) 0.7880(4) 0.0547(18) Uani 1 1 d .
O201 O 0.30850(18) -0.1479(5) 0.7632(3) 0.0852(17) Uani 1 1 d .
C202 C 0.28259(18) 0.1803(6) 0.7260(4) 0.0436(16) Uani 1 1 d .
O202 O 0.26032(14) 0.1998(6) 0.6681(3) 0.0747(16) Uani 1 1 d .
C300 C 0.32233(19) 0.4648(6) 0.7741(4) 0.0425(15) Uani 1 1 d .
O300 O 0.29926(14) 0.5253(5) 0.7293(3) 0.0605(13) Uani 1 1 d .
C301 C 0.3413(2) 0.5987(7) 0.9075(3) 0.0444(16) Uani 1 1 d .
O301 O 0.34302(19) 0.7126(5) 0.9182(3) 0.0831(17) Uani 1 1 d .
C400 C 0.4333(2) 0.1610(6) 0.7417(4) 0.0478(17) Uani 1 1 d .
O400 O 0.45572(14) 0.1696(5) 0.6972(3) 0.0611(13) Uani 1 1 d .
C401 C 0.4037(2) -0.0826(7) 0.7741(4) 0.0554(18) Uani 1 1 d .
O401 O 0.3995(2) -0.1815(5) 0.7396(3) 0.098(2) Uani 1 1 d .
C501 C 0.46765(18) 0.4396(7) 0.8597(4) 0.0488(17) Uani 1 1 d .
O501 O 0.49071(17) 0.5037(7) 0.8328(3) 0.098(2) Uani 1 1 d .
C502 C 0.4260(2) 0.4976(7) 0.9731(4) 0.0489(17) Uani 1 1 d .
O502 O 0.42847(16) 0.5907(5) 1.0137(3) 0.0747(15) Uani 1 1 d .
C601 C 0.35319(18) 0.2771(7) 0.6502(4) 0.0446(16) Uani 1 1 d .
O601 O 0.33907(17) 0.2468(6) 0.5871(3) 0.0905(19) Uani 1 1 d .
C602 C 0.40414(19) 0.4670(6) 0.7099(4) 0.0420(15) Uani 1 1 d .
O602 O 0.42071(15) 0.5539(5) 0.6834(3) 0.0669(14) Uani 1 1 d .
C11 C 0.27958(18) 0.3554(7) 0.9197(4) 0.0472(17) Uani 1 1 d .
H11 H 0.2580 0.4253 0.9092 0.057 Uiso 1 1 calc R
C12 C 0.26734(18) 0.2229(7) 0.8857(3) 0.0458(17) Uani 1 1 d .
H12 H 0.2396 0.2238 0.8528 0.055 Uiso 1 1 calc R
C13 C 0.28007(17) 0.0928(7) 0.9118(4) 0.0426(16) Uani 1 1 d .
H13 H 0.2589 0.0234 0.8953 0.051 Uiso 1 1 calc R
C14 C 0.31037(18) 0.0538(7) 0.9782(4) 0.0507(18) Uani 1 1 d .
H14 H 0.3127 -0.0437 0.9870 0.061 Uiso 1 1 calc R
C15 C 0.32713(18) 0.1327(8) 1.0436(4) 0.0501(18) Uani 1 1 d .
H15 H 0.3360 0.0858 1.0935 0.060 Uiso 1 1 calc R
C16 C 0.33294(19) 0.2737(9) 1.0426(4) 0.060(2) Uani 1 1 d .
H16 H 0.3485 0.3104 1.0915 0.071 Uiso 1 1 calc R
C17 C 0.3097(2) 0.3750(7) 0.9910(4) 0.059(2) Uani 1 1 d .
H17 H 0.3051 0.4587 1.0185 0.071 Uiso 1 1 calc R
C21 C 0.43610(18) 0.1933(7) 1.0535(3) 0.0432(16) Uani 1 1 d .
H21 H 0.4333 0.2482 1.0997 0.052 Uiso 1 1 calc R
C22 C 0.46800(17) 0.2424(6) 1.0094(3) 0.0413(15) Uani 1 1 d .
H22 H 0.4892 0.3008 1.0395 0.050 Uiso 1 1 calc R
C23 C 0.48100(16) 0.1796(6) 0.9440(3) 0.0392(15) Uani 1 1 d .
H23 H 0.5087 0.2098 0.9350 0.047 Uiso 1 1 calc R
C24 C 0.46901(17) 0.0501(6) 0.9075(3) 0.0396(15) Uani 1 1 d .
H24 H 0.4907 0.0076 0.8821 0.047 Uiso 1 1 calc R
C25 C 0.43888(19) -0.0421(6) 0.9305(3) 0.0415(16) Uani 1 1 d .
H25 H 0.4435 -0.1357 0.9160 0.050 Uiso 1 1 calc R
C26 C 0.41364(18) -0.0297(6) 0.9920(4) 0.0428(16) Uani 1 1 d .
H26 H 0.3980 -0.1113 1.0010 0.051 Uiso 1 1 calc R
C27 C 0.41846(18) 0.0634(7) 1.0550(3) 0.0444(17) Uani 1 1 d .
H27 H 0.4092 0.0349 1.1039 0.053 Uiso 1 1 calc R
C100 C 0.37477(15) 0.2419(5) 0.8635(3) 0.0240(12) Uani 1 1 d .

loop_
_atom_site_aniso_label
_atom_site_aniso_U_11
_atom_site_aniso_U_22
_atom_site_aniso_U_33
_atom_site_aniso_U_23
_atom_site_aniso_U_13
_atom_site_aniso_U_12
Ru1 0.0274(2) 0.0337(3) 0.0217(2) 0.0030(2) 0.00190(18) -0.0016(2)
Ru2 0.0237(2) 0.0335(3) 0.0266(3) -0.0013(2) -0.00032(18) -0.0055(2)
Ru3 0.0250(2) 0.0287(3) 0.0328(3) -0.0028(2) 0.00481(19) 0.0039(2)
Ru4 0.0294(3) 0.0306(3) 0.0297(3) -0.0045(2) 0.00284(19) 0.0061(2)
Ru5 0.0217(2) 0.0328(3) 0.0278(3) -0.0012(2) 0.00099(18) -0.0036(2)
Ru6 0.0412(3) 0.0379(3) 0.0215(3) 0.0033(2) 0.0032(2) -0.0091(2)
C201 0.066(5) 0.049(5) 0.045(4) -0.004(3) -0.002(3) -0.017(4)
O201 0.118(5) 0.049(3) 0.085(4) -0.022(3) 0.004(3) -0.033(3)
C202 0.037(3) 0.057(4) 0.035(4) -0.004(3) -0.001(3) -0.010(3)
O202 0.048(3) 0.125(5) 0.043(3) 0.013(3) -0.016(2) -0.013(3)
C300 0.046(4) 0.038(4) 0.042(4) -0.002(3) 0.001(3) 0.007(3)
O300 0.060(3) 0.065(3) 0.051(3) 0.008(2) -0.006(2) 0.033(3)
C301 0.056(4) 0.039(4) 0.036(4) -0.007(3) 0.000(3) 0.005(3)
O301 0.139(5) 0.033(3) 0.072(4) -0.017(3) 0.000(3) 0.000(3)
C400 0.053(4) 0.051(4) 0.037(4) -0.010(3) 0.000(3) -0.005(3)
O400 0.062(3) 0.077(4) 0.051(3) 0.000(3) 0.031(3) 0.013(3)
C401 0.078(5) 0.042(4) 0.043(4) -0.011(3) 0.003(3) 0.010(4)
O401 0.163(6) 0.054(4) 0.077(4) -0.028(3) 0.018(4) 0.000(4)
C501 0.031(3) 0.073(5) 0.041(4) 0.008(3) 0.002(3) -0.016(4)
O501 0.073(4) 0.152(6) 0.071(4) 0.027(4) 0.017(3) -0.049(4)
C502 0.051(4) 0.046(4) 0.047(4) 0.002(3) 0.001(3) -0.004(4)
O502 0.087(4) 0.056(3) 0.074(4) -0.028(3) -0.010(3) -0.001(3)
C601 0.041(4) 0.060(5) 0.033(4) 0.004(3) 0.006(3) -0.001(3)
O601 0.101(4) 0.132(5) 0.033(3) -0.014(3) -0.005(3) -0.034(4)
C602 0.046(4) 0.040(4) 0.040(4) 0.008(3) 0.007(3) 0.006(3)
O602 0.074(3) 0.048(3) 0.085(4) 0.020(3) 0.032(3) -0.008(3)
C11 0.028(3) 0.052(4) 0.068(5) 0.009(4) 0.028(3) 0.011(3)
C12 0.023(3) 0.075(5) 0.042(4) 0.004(4) 0.012(3) 0.000(3)
C13 0.026(3) 0.051(4) 0.053(4) -0.003(3) 0.014(3) -0.014(3)
C14 0.038(4) 0.057(5) 0.061(5) 0.021(4) 0.019(3) -0.008(3)
C15 0.035(4) 0.088(6) 0.030(4) 0.011(4) 0.016(3) -0.002(4)
C16 0.031(4) 0.115(7) 0.036(4) -0.031(4) 0.014(3) -0.004(4)
C17 0.058(4) 0.067(5) 0.066(5) -0.032(4) 0.050(4) -0.016(4)
C21 0.048(4) 0.056(5) 0.020(3) -0.006(3) -0.011(3) 0.022(3)
C22 0.031(3) 0.038(4) 0.048(4) 0.004(3) -0.016(3) 0.003(3)
C23 0.020(3) 0.050(4) 0.044(4) 0.006(3) -0.005(3) 0.012(3)
C24 0.030(3) 0.053(4) 0.034(4) 0.001(3) 0.000(3) 0.022(3)
C25 0.052(4) 0.031(4) 0.038(4) 0.004(3) -0.005(3) 0.017(3)
C26 0.043(4) 0.029(3) 0.054(4) 0.017(3) -0.002(3) 0.009(3)
C27 0.042(4) 0.062(5) 0.027(4) 0.015(3) 0.001(3) 0.017(4)
C100 0.017(2) 0.031(3) 0.022(3) -0.003(2) 0.001(2) -0.007(2)

loop_
_atom_type_symbol
_atom_type_description
_atom_type_scat_dispersion_real
_atom_type_scat_dispersion_imag
_atom_type_scat_source
C C 0.0033 0.0016 'International Tables Vol C Tables 4.2.6.8 and 6.1.1.4'
H H 0.0000 0.0000 'International Tables Vol C Tables 4.2.6.8 and 6.1.1.4'
O O 0.0106 0.0060 'International Tables Vol C Tables 4.2.6.8 and 6.1.1.4'
Ru Ru -1.2594 0.8363 'International Tables Vol C Tables 4.2.6.8 and 6.1.1.4'

loop_
_geom_angle_atom_site_label_1
_geom_angle_atom_site_label_2
_geom_angle_atom_site_label_3
_geom_angle
C100 Ru1 C15 136.5(2)
C100 Ru1 C27 134.5(2)
C15 Ru1 C27 89.0(2)
C100 Ru1 C16 114.4(3)
C15 Ru1 C16 37.3(3)
C27 Ru1 C16 102.6(2)
C100 Ru1 C26 113.5(2)
C15 Ru1 C26 102.6(3)
C27 Ru1 C26 37.0(2)
C16 Ru1 C26 132.1(3)
C100 Ru1 C14 113.9(2)
C15 Ru1 C14 36.6(2)
C27 Ru1 C14 104.5(2)
C16 Ru1 C14 66.3(3)
C26 Ru1 C14 95.3(2)
C100 Ru1 C21 111.5(2)
C15 Ru1 C21 104.8(2)
C27 Ru1 C21 36.4(2)
C16 Ru1 C21 95.4(2)
C26 Ru1 C21 65.7(2)
C14 Ru1 C21 134.6(2)
C100 Ru1 Ru5 46.23(14)
C15 Ru1 Ru5 146.8(2)
C27 Ru1 Ru5 97.54(18)
C16 Ru1 Ru5 109.8(2)
C26 Ru1 Ru5 102.02(16)
C14 Ru1 Ru5 157.90(16)
C21 Ru1 Ru5 66.27(16)
C100 Ru1 Ru2 46.62(13)
C15 Ru1 Ru2 98.81(17)
C27 Ru1 Ru2 147.70(18)
C16 Ru1 Ru2 102.45(17)
C26 Ru1 Ru2 110.89(16)
C14 Ru1 Ru2 67.93(16)
C21 Ru1 Ru2 156.32(15)
Ru5 Ru1 Ru2 92.846(19)
C100 Ru1 Ru4 44.64(15)
C15 Ru1 Ru4 150.2(2)
C27 Ru1 Ru4 98.05(16)
C16 Ru1 Ru4 158.6(2)
C26 Ru1 Ru4 69.14(16)
C14 Ru1 Ru4 114.04(18)
C21 Ru1 Ru4 97.67(15)
Ru5 Ru1 Ru4 61.10(2)
Ru2 Ru1 Ru4 60.899(17)
C100 Ru1 Ru3 43.79(15)
C15 Ru1 Ru3 100.19(19)
C27 Ru1 Ru3 149.31(19)
C16 Ru1 Ru3 70.8(2)
C26 Ru1 Ru3 156.65(16)
C14 Ru1 Ru3 99.95(16)
C21 Ru1 Ru3 113.11(16)
Ru5 Ru1 Ru3 59.55(2)
Ru2 Ru1 Ru3 60.04(2)
Ru4 Ru1 Ru3 88.43(2)
C202 Ru2 C201 86.1(3)
C202 Ru2 C100 127.3(2)
C201 Ru2 C100 125.5(3)
C202 Ru2 C13 107.7(2)
C201 Ru2 C13 88.1(3)
C100 Ru2 C13 113.6(2)
C202 Ru2 C12 87.0(2)
C201 Ru2 C12 116.3(3)
C100 Ru2 C12 108.0(2)
C13 Ru2 C12 36.0(2)
C202 Ru2 Ru1 164.8(2)
C201 Ru2 Ru1 109.0(2)
C100 Ru2 Ru1 43.97(13)
C13 Ru2 Ru1 73.18(15)
C12 Ru2 Ru1 85.62(15)
C202 Ru2 Ru3 103.38(19)
C201 Ru2 Ru3 169.5(2)
C100 Ru2 Ru3 44.77(14)
C13 Ru2 Ru3 93.14(17)
C12 Ru2 Ru3 69.25(17)
Ru1 Ru2 Ru3 61.583(18)
C202 Ru2 Ru4 124.47(19)
C201 Ru2 Ru4 81.7(2)
C100 Ru2 Ru4 44.58(14)
C13 Ru2 Ru4 125.65(16)
C12 Ru2 Ru4 145.99(15)
Ru1 Ru2 Ru4 60.674(18)
Ru3 Ru2 Ru4 89.15(2)
C202 Ru2 Ru6 83.54(18)
C201 Ru2 Ru6 119.9(2)
C100 Ru2 Ru6 45.19(13)
C13 Ru2 Ru6 150.97(17)
C12 Ru2 Ru6 121.98(17)
Ru1 Ru2 Ru6 89.156(19)
Ru3 Ru2 Ru6 57.92(2)
Ru4 Ru2 Ru6 57.96(2)
C301 Ru3 C300 84.8(2)
C301 Ru3 C100 147.2(2)
C300 Ru3 C100 98.0(2)
C301 Ru3 C11 99.0(3)
C300 Ru3 C11 100.4(3)
C100 Ru3 C11 112.4(2)
C301 Ru3 C17 88.4(3)
C300 Ru3 C17 135.8(3)
C100 Ru3 C17 110.4(2)
C11 Ru3 C17 37.9(2)
C301 Ru3 Ru6 117.42(19)
C300 Ru3 Ru6 53.63(18)
C100 Ru3 Ru6 47.26(14)
C11 Ru3 Ru6 129.48(18)
C17 Ru3 Ru6 154.18(18)
C301 Ru3 Ru5 102.77(19)
C300 Ru3 Ru5 110.07(18)
C100 Ru3 Ru5 45.50(13)
C11 Ru3 Ru5 143.77(17)
C17 Ru3 Ru5 114.0(2)
Ru6 Ru3 Ru5 62.412(19)
C301 Ru3 Ru2 163.64(18)
C300 Ru3 Ru2 82.28(18)
C100 Ru3 Ru2 45.60(13)
C11 Ru3 Ru2 73.68(18)
C17 Ru3 Ru2 93.91(17)
Ru6 Ru3 Ru2 61.518(16)
Ru5 Ru3 Ru2 91.09(2)
C301 Ru3 Ru1 136.84(18)
C300 Ru3 Ru1 136.76(18)
C100 Ru3 Ru1 42.11(14)
C11 Ru3 Ru1 86.05(17)
C17 Ru3 Ru1 69.5(2)
Ru6 Ru3 Ru1 89.37(2)
Ru5 Ru3 Ru1 58.369(16)
Ru2 Ru3 Ru1 58.38(3)
C401 Ru4 C400 88.4(3)
C401 Ru4 C100 143.0(2)
C400 Ru4 C100 103.0(2)
C401 Ru4 C24 99.9(3)
C400 Ru4 C24 96.2(2)
C100 Ru4 C24 113.4(2)
C401 Ru4 C25 84.0(3)
C400 Ru4 C25 129.8(2)
C100 Ru4 C25 112.5(2)
C24 Ru4 C25 37.7(2)
C401 Ru4 Ru6 120.3(2)
C400 Ru4 Ru6 59.00(19)
C100 Ru4 Ru6 47.00(14)
C24 Ru4 Ru6 129.58(17)
C25 Ru4 Ru6 155.62(16)
C401 Ru4 Ru1 128.2(2)
C400 Ru4 Ru1 141.99(19)
C100 Ru4 Ru1 42.67(14)
C24 Ru4 Ru1 87.71(15)
C25 Ru4 Ru1 71.43(16)
Ru6 Ru4 Ru1 89.66(2)
C401 Ru4 Ru2 98.0(2)
C400 Ru4 Ru2 113.29(19)
C100 Ru4 Ru2 45.13(13)
C24 Ru4 Ru2 145.76(15)
C25 Ru4 Ru2 116.87(16)
Ru6 Ru4 Ru2 61.081(17)
Ru1 Ru4 Ru2 58.427(18)
C401 Ru4 Ru5 172.1(2)
C400 Ru4 Ru5 86.43(18)
C100 Ru4 Ru5 44.45(13)
C24 Ru4 Ru5 74.77(16)
C25 Ru4 Ru5 94.73(16)
Ru6 Ru4 Ru5 61.60(3)
Ru1 Ru4 Ru5 58.101(15)
Ru2 Ru4 Ru5 89.57(2)
C501 Ru5 C502 86.7(3)
C501 Ru5 C100 130.9(2)
C502 Ru5 C100 119.8(2)
C501 Ru5 C22 104.3(2)
C502 Ru5 C22 89.4(2)
C100 Ru5 C22 115.5(2)
C501 Ru5 C23 88.1(3)
C502 Ru5 C23 120.9(2)
C100 Ru5 C23 107.3(2)
C22 Ru5 C23 36.0(2)
C501 Ru5 Ru1 170.7(2)
C502 Ru5 Ru1 102.5(2)
C100 Ru5 Ru1 44.24(14)
C22 Ru5 Ru1 75.75(16)
C23 Ru5 Ru1 86.79(15)
C501 Ru5 Ru3 121.58(19)
C502 Ru5 Ru3 76.13(19)
C100 Ru5 Ru3 45.32(15)
C22 Ru5 Ru3 130.28(17)
C23 Ru5 Ru3 148.02(15)
Ru1 Ru5 Ru3 62.08(2)
C501 Ru5 Ru4 110.0(2)
C502 Ru5 Ru4 162.3(2)
C100 Ru5 Ru4 44.53(14)
C22 Ru5 Ru4 91.90(16)
C23 Ru5 Ru4 67.25(15)
Ru1 Ru5 Ru4 60.80(2)
Ru3 Ru5 Ru4 89.65(2)
C501 Ru5 Ru6 86.69(18)
C502 Ru5 Ru6 119.92(19)
C100 Ru5 Ru6 44.71(14)
C22 Ru5 Ru6 149.55(16)
C23 Ru5 Ru6 118.50(15)
Ru1 Ru5 Ru6 88.950(19)
Ru3 Ru5 Ru6 57.951(18)
Ru4 Ru5 Ru6 57.688(18)
C601 Ru6 C602 87.8(3)
C601 Ru6 C100 135.0(2)
C602 Ru6 C100 137.0(2)
C601 Ru6 C300 96.3(2)
C602 Ru6 C300 91.7(2)
C100 Ru6 C300 88.0(2)
C601 Ru6 C400 87.2(2)
C602 Ru6 C400 92.9(2)
C100 Ru6 C400 86.4(2)
C300 Ru6 C400 174.4(2)
C601 Ru6 Ru3 133.53(18)
C602 Ru6 Ru3 111.78(19)
C100 Ru6 Ru3 46.26(14)
C300 Ru6 Ru3 44.11(15)
C400 Ru6 Ru3 130.71(15)
C601 Ru6 Ru4 106.8(2)
C602 Ru6 Ru4 129.83(18)
C100 Ru6 Ru4 46.27(14)
C300 Ru6 Ru4 132.00(16)
C400 Ru6 Ru4 42.44(16)
Ru3 Ru6 Ru4 92.54(2)
C601 Ru6 Ru2 92.31(19)
C602 Ru6 Ru2 168.57(18)
C100 Ru6 Ru2 45.06(13)
C300 Ru6 Ru2 76.95(16)
C400 Ru6 Ru2 98.53(16)
Ru3 Ru6 Ru2 60.56(3)
Ru4 Ru6 Ru2 60.95(2)
C601 Ru6 Ru5 164.51(19)
C602 Ru6 Ru5 93.95(18)
C100 Ru6 Ru5 43.96(13)
C300 Ru6 Ru5 99.03(15)
C400 Ru6 Ru5 77.38(14)
Ru3 Ru6 Ru5 59.637(17)
Ru4 Ru6 Ru5 60.71(2)
Ru2 Ru6 Ru5 89.018(19)
O201 C201 Ru2 173.4(6)
O202 C202 Ru2 178.2(6)
O300 C300 Ru3 148.6(5)
O300 C300 Ru6 129.2(5)
Ru3 C300 Ru6 82.3(2)
O301 C301 Ru3 176.4(6)
O400 C400 Ru4 157.3(6)
O400 C400 Ru6 124.2(5)
Ru4 C400 Ru6 78.6(2)
O401 C401 Ru4 177.8(7)
O501 C501 Ru5 176.1(7)
O502 C502 Ru5 173.3(6)
O601 C601 Ru6 179.4(7)
O602 C602 Ru6 179.2(6)
C17 C11 C12 123.9(6)
C17 C11 Ru3 72.0(3)
C12 C11 Ru3 107.5(4)
C17 C11 H11 115.0
C12 C11 H11 115.0
Ru3 C11 H11 115.0
C13 C12 C11 130.4(6)
C13 C12 Ru2 69.1(3)
C11 C12 Ru2 109.6(4)
C13 C12 H12 112.7
C11 C12 H12 112.7
Ru2 C12 H12 112.7
C12 C13 C14 129.0(6)
C12 C13 Ru2 74.9(3)
C14 C13 Ru2 103.6(4)
C12 C13 H13 113.4
C14 C13 H13 113.4
Ru2 C13 H13 113.4
C15 C14 C13 127.9(6)
C15 C14 Ru1 64.9(3)
C13 C14 Ru1 108.1(4)
C15 C14 H14 114.6
C13 C14 H14 114.6
Ru1 C14 H14 114.6
C14 C15 C16 125.3(6)
C14 C15 Ru1 78.5(4)
C16 C15 Ru1 76.1(3)
C14 C15 H15 117.4
C16 C15 H15 117.4
Ru1 C15 H15 117.4
C15 C16 C17 129.0(6)
C15 C16 Ru1 66.6(4)
C17 C16 Ru1 106.3(4)
C15 C16 H16 114.2
C17 C16 H16 114.2
Ru1 C16 H16 114.2
C11 C17 C16 129.0(6)
C11 C17 Ru3 70.1(3)
C16 C17 Ru3 110.0(4)
C11 C17 H17 112.9
C16 C17 H17 112.9
Ru3 C17 H17 112.9
C27 C21 C22 129.5(6)
C27 C21 Ru1 64.5(3)
C22 C21 Ru1 109.6(4)
C27 C21 H21 113.8
C22 C21 H21 113.8
Ru1 C21 H21 113.8
C23 C22 C21 126.5(6)
C23 C22 Ru5 77.3(3)
C21 C22 Ru5 101.2(3)
C23 C22 H22 114.4
C21 C22 H22 114.4
Ru5 C22 H22 114.4
C22 C23 C24 130.0(6)
C22 C23 Ru5 66.6(3)
C24 C23 Ru5 111.6(3)
C22 C23 H23 112.8
C24 C23 H23 112.8
Ru5 C23 H23 112.8
C25 C24 C23 126.0(5)
C25 C24 Ru4 72.5(3)
C23 C24 Ru4 106.1(4)
C25 C24 H24 114.4
C23 C24 H24 114.4
Ru4 C24 H24 114.4
C24 C25 C26 129.5(6)
C24 C25 Ru4 69.8(3)
C26 C25 Ru4 107.6(4)
C24 C25 H25 113.3
C26 C25 H25 113.3
Ru4 C25 H25 113.3
C27 C26 C25 127.8(6)
C27 C26 Ru1 65.7(3)
C25 C26 Ru1 108.2(4)
C27 C26 H26 114.4
C25 C26 H26 114.4
Ru1 C26 H26 114.4
C21 C27 C26 125.3(6)
C21 C27 Ru1 79.1(3)
C26 C27 Ru1 77.3(3)
C21 C27 H27 117.4
C26 C27 H27 117.4
Ru1 C27 H27 117.4
Ru1 C100 Ru3 94.1(2)
Ru1 C100 Ru5 89.53(18)
Ru3 C100 Ru5 89.2(2)
Ru1 C100 Ru4 92.7(2)
Ru3 C100 Ru4 173.2(3)
Ru5 C100 Ru4 91.02(19)
Ru1 C100 Ru2 89.4(2)
Ru3 C100 Ru2 89.63(19)
Ru5 C100 Ru2 178.3(3)
Ru4 C100 Ru2 90.3(2)
Ru1 C100 Ru6 179.0(3)
Ru3 C100 Ru6 86.5(2)
Ru5 C100 Ru6 91.3(2)
Ru4 C100 Ru6 86.73(19)
Ru2 C100 Ru6 89.75(18)

loop_
_geom_bond_atom_site_label_1
_geom_bond_atom_site_label_2
_geom_bond_distance
Ru1 C100 1.986(5)
Ru1 C15 2.140(5)
Ru1 C27 2.146(5)
Ru1 C16 2.263(6)
Ru1 C26 2.295(6)
Ru1 C14 2.316(6)
Ru1 C21 2.334(5)
Ru1 Ru5 2.8470(9)
Ru1 Ru2 2.8607(16)
Ru1 Ru4 2.9274(16)
Ru1 Ru3 2.9545(12)
Ru2 C202 1.879(6)
Ru2 C201 1.885(7)
Ru2 C100 2.079(5)
Ru2 C13 2.237(6)
Ru2 C12 2.311(6)
Ru2 Ru3 2.9103(14)
Ru2 Ru4 2.9338(16)
Ru2 Ru6 2.9374(9)
Ru3 C301 1.926(7)
Ru3 C300 1.989(6)
Ru3 C100 2.050(5)
Ru3 C11 2.221(5)
Ru3 C17 2.246(6)
Ru3 Ru6 2.8317(16)
Ru3 Ru5 2.8826(16)
Ru4 C401 1.898(7)
Ru4 C400 1.959(7)
Ru4 C100 2.059(5)
Ru4 C24 2.207(5)
Ru4 C25 2.241(5)
Ru4 Ru6 2.8448(12)
Ru4 Ru5 2.9358(13)
Ru5 C501 1.893(6)
Ru5 C502 1.904(7)
Ru5 C100 2.056(5)
Ru5 C22 2.198(5)
Ru5 C23 2.336(5)
Ru5 Ru6 2.9609(17)
Ru6 C601 1.861(6)
Ru6 C602 1.893(7)
Ru6 C100 2.084(5)
Ru6 C300 2.301(6)
Ru6 C400 2.488(7)
C201 O201 1.165(7)
C202 O202 1.149(6)
C300 O300 1.153(6)
C301 O301 1.145(7)
C400 O400 1.140(7)
C401 O401 1.144(7)
C501 O501 1.134(7)
C502 O502 1.154(7)
C601 O601 1.150(7)
C602 O602 1.147(7)
C11 C17 1.452(10)
C11 C12 1.468(9)
C11 H11 0.9800
C12 C13 1.407(9)
C12 H12 0.9800
C13 C14 1.434(8)
C13 H13 0.9800
C14 C15 1.407(9)
C14 H14 0.9800
C15 C16 1.413(10)
C15 H15 0.9800
C16 C17 1.467(10)
C16 H16 0.9800
C17 H17 0.9800
C21 C27 1.411(9)
C21 C22 1.459(8)
C21 H21 0.9800
C22 C23 1.409(8)
C22 H22 0.9800
C23 C24 1.456(8)
C23 H23 0.9800
C24 C25 1.437(8)
C24 H24 0.9800
C25 C26 1.441(8)
C25 H25 0.9800
C26 C27 1.416(8)
C26 H26 0.9800
C27 H27 0.9800

loop_
_geom_torsion_atom_site_label_1
_geom_torsion_atom_site_label_2
_geom_torsion_atom_site_label_3
_geom_torsion_atom_site_label_4
_geom_torsion
C100 Ru1 Ru2 C202 -60.6(7)
C15 Ru1 Ru2 C202 89.1(7)
C27 Ru1 Ru2 C202 -168.6(8)
C16 Ru1 Ru2 C202 51.3(7)
C26 Ru1 Ru2 C202 -163.7(7)
C14 Ru1 Ru2 C202 109.1(7)
C21 Ru1 Ru2 C202 -86.8(8)
Ru5 Ru1 Ru2 C202 -59.7(7)
Ru4 Ru1 Ru2 C202 -114.1(7)
Ru3 Ru1 Ru2 C202 -7.6(7)
C100 Ru1 Ru2 C201 121.9(3)
C15 Ru1 Ru2 C201 -88.4(3)
C27 Ru1 Ru2 C201 13.9(4)
C16 Ru1 Ru2 C201 -126.2(3)
C26 Ru1 Ru2 C201 18.8(3)
C14 Ru1 Ru2 C201 -68.4(3)
C21 Ru1 Ru2 C201 95.7(4)
Ru5 Ru1 Ru2 C201 122.8(2)
Ru4 Ru1 Ru2 C201 68.4(2)
Ru3 Ru1 Ru2 C201 174.9(2)
C15 Ru1 Ru2 C100 149.7(3)
C27 Ru1 Ru2 C100 -108.0(4)
C16 Ru1 Ru2 C100 111.9(3)
C26 Ru1 Ru2 C100 -103.1(3)
C14 Ru1 Ru2 C100 169.7(3)
C21 Ru1 Ru2 C100 -26.2(4)
Ru5 Ru1 Ru2 C100 0.9(2)
Ru4 Ru1 Ru2 C100 -53.5(2)
Ru3 Ru1 Ru2 C100 53.0(2)
C100 Ru1 Ru2 C13 -156.2(3)
C15 Ru1 Ru2 C13 -6.5(3)
C27 Ru1 Ru2 C13 95.8(4)
C16 Ru1 Ru2 C13 -44.3(3)
C26 Ru1 Ru2 C13 100.7(2)
C14 Ru1 Ru2 C13 13.5(3)
C21 Ru1 Ru2 C13 177.6(4)
Ru5 Ru1 Ru2 C13 -155.31(18)
Ru4 Ru1 Ru2 C13 150.25(18)
Ru3 Ru1 Ru2 C13 -103.21(18)
C100 Ru1 Ru2 C12 -121.8(3)
C15 Ru1 Ru2 C12 28.0(3)
C27 Ru1 Ru2 C12 130.2(4)
C16 Ru1 Ru2 C12 -9.8(3)
C26 Ru1 Ru2 C12 135.1(2)
C14 Ru1 Ru2 C12 47.9(3)
C21 Ru1 Ru2 C12 -148.0(4)
Ru5 Ru1 Ru2 C12 -120.84(17)
Ru4 Ru1 Ru2 C12 -175.28(17)
Ru3 Ru1 Ru2 C12 -68.74(17)
C100 Ru1 Ru2 Ru3 -53.0(2)
C15 Ru1 Ru2 Ru3 96.7(2)
C27 Ru1 Ru2 Ru3 -161.0(3)
C16 Ru1 Ru2 Ru3 58.9(2)
C26 Ru1 Ru2 Ru3 -156.11(17)
C14 Ru1 Ru2 Ru3 116.68(19)
C21 Ru1 Ru2 Ru3 -79.2(4)
Ru5 Ru1 Ru2 Ru3 -52.10(2)
Ru4 Ru1 Ru2 Ru3 -106.539(19)
C100 Ru1 Ru2 Ru4 53.5(2)
C15 Ru1 Ru2 Ru4 -156.7(2)
C27 Ru1 Ru2 Ru4 -54.5(3)
C16 Ru1 Ru2 Ru4 165.5(2)
C26 Ru1 Ru2 Ru4 -49.57(17)
C14 Ru1 Ru2 Ru4 -136.78(19)
C21 Ru1 Ru2 Ru4 27.3(4)
Ru5 Ru1 Ru2 Ru4 54.44(3)
Ru3 Ru1 Ru2 Ru4 106.539(19)
C100 Ru1 Ru2 Ru6 0.4(2)
C15 Ru1 Ru2 Ru6 150.2(2)
C27 Ru1 Ru2 Ru6 -107.6(3)
C16 Ru1 Ru2 Ru6 112.4(2)
C26 Ru1 Ru2 Ru6 -102.69(17)
C14 Ru1 Ru2 Ru6 170.11(19)
C21 Ru1 Ru2 Ru6 -25.8(4)
Ru5 Ru1 Ru2 Ru6 1.327(19)
Ru4 Ru1 Ru2 Ru6 -53.12(3)
Ru3 Ru1 Ru2 Ru6 53.42(2)
C202 Ru2 Ru3 C301 17.3(7)
C201 Ru2 Ru3 C301 171.8(13)
C100 Ru2 Ru3 C301 147.4(7)
C13 Ru2 Ru3 C301 -91.7(7)
C12 Ru2 Ru3 C301 -64.3(7)
Ru1 Ru2 Ru3 C301 -160.7(7)
Ru4 Ru2 Ru3 C301 142.6(7)
Ru6 Ru2 Ru3 C301 90.7(7)
C202 Ru2 Ru3 C300 -20.8(3)
C201 Ru2 Ru3 C300 133.7(12)
C100 Ru2 Ru3 C300 109.3(3)
C13 Ru2 Ru3 C300 -129.8(2)
C12 Ru2 Ru3 C300 -102.3(2)
Ru1 Ru2 Ru3 C300 161.23(18)
Ru4 Ru2 Ru3 C300 104.53(18)
Ru6 Ru2 Ru3 C300 52.61(18)
C202 Ru2 Ru3 C100 -130.1(3)
C201 Ru2 Ru3 C100 24.4(12)
C13 Ru2 Ru3 C100 120.9(2)
C12 Ru2 Ru3 C100 148.4(3)
Ru1 Ru2 Ru3 C100 51.94(19)
Ru4 Ru2 Ru3 C100 -4.76(19)
Ru6 Ru2 Ru3 C100 -56.68(19)
C202 Ru2 Ru3 C11 82.5(3)
C201 Ru2 Ru3 C11 -123.0(12)
C100 Ru2 Ru3 C11 -147.4(3)
C13 Ru2 Ru3 C11 -26.6(2)
C12 Ru2 Ru3 C11 0.9(2)
Ru1 Ru2 Ru3 C11 -95.50(18)
Ru4 Ru2 Ru3 C11 -152.21(18)
Ru6 Ru2 Ru3 C11 155.87(18)
C202 Ru2 Ru3 C17 114.9(3)
C201 Ru2 Ru3 C17 -90.6(12)
C100 Ru2 Ru3 C17 -115.0(3)
C13 Ru2 Ru3 C17 5.9(3)
C12 Ru2 Ru3 C17 33.4(3)
Ru1 Ru2 Ru3 C17 -63.0(2)
Ru4 Ru2 Ru3 C17 -119.7(2)
Ru6 Ru2 Ru3 C17 -171.7(2)
C202 Ru2 Ru3 Ru6 -73.41(19)
C201 Ru2 Ru3 Ru6 81.1(12)
C100 Ru2 Ru3 Ru6 56.68(19)
C13 Ru2 Ru3 Ru6 177.58(16)
C12 Ru2 Ru3 Ru6 -154.94(16)
Ru1 Ru2 Ru3 Ru6 108.62(2)
Ru4 Ru2 Ru3 Ru6 51.917(19)
C202 Ru2 Ru3 Ru5 -130.91(19)
C201 Ru2 Ru3 Ru5 23.6(12)
C100 Ru2 Ru3 Ru5 -0.82(19)
C13 Ru2 Ru3 Ru5 120.08(16)
C12 Ru2 Ru3 Ru5 147.56(16)
Ru1 Ru2 Ru3 Ru5 51.121(18)
Ru4 Ru2 Ru3 Ru5 -5.585(17)
Ru6 Ru2 Ru3 Ru5 -57.502(19)
C202 Ru2 Ru3 Ru1 177.96(19)
C201 Ru2 Ru3 Ru1 -27.5(12)
C100 Ru2 Ru3 Ru1 -51.94(19)
C13 Ru2 Ru3 Ru1 68.95(16)
C12 Ru2 Ru3 Ru1 96.44(16)
Ru4 Ru2 Ru3 Ru1 -56.707(18)
Ru6 Ru2 Ru3 Ru1 -108.62(2)
C100 Ru1 Ru3 C301 -130.8(3)
C15 Ru1 Ru3 C301 77.8(3)
C27 Ru1 Ru3 C301 -27.7(4)
C16 Ru1 Ru3 C301 54.5(3)
C26 Ru1 Ru3 C301 -115.1(5)
C14 Ru1 Ru3 C301 115.0(3)
C21 Ru1 Ru3 C301 -33.2(3)
Ru5 Ru1 Ru3 C301 -73.9(3)
Ru2 Ru1 Ru3 C301 172.2(3)
Ru4 Ru1 Ru3 C301 -130.9(3)
C100 Ru1 Ru3 C300 29.3(3)
C15 Ru1 Ru3 C300 -122.1(3)
C27 Ru1 Ru3 C300 132.4(4)
C16 Ru1 Ru3 C300 -145.4(3)
C26 Ru1 Ru3 C300 45.0(5)
C14 Ru1 Ru3 C300 -84.9(3)
C21 Ru1 Ru3 C300 126.9(3)
Ru5 Ru1 Ru3 C300 86.2(3)
Ru2 Ru1 Ru3 C300 -27.7(3)
Ru4 Ru1 Ru3 C300 29.2(3)
C15 Ru1 Ru3 C100 -151.4(3)
C27 Ru1 Ru3 C100 103.1(4)
C16 Ru1 Ru3 C100 -174.7(3)
C26 Ru1 Ru3 C100 15.7(4)
C14 Ru1 Ru3 C100 -114.2(3)
C21 Ru1 Ru3 C100 97.6(3)
Ru5 Ru1 Ru3 C100 56.89(19)
Ru2 Ru1 Ru3 C100 -57.03(19)
Ru4 Ru1 Ru3 C100 -0.11(19)
C100 Ru1 Ru3 C11 130.3(3)
C15 Ru1 Ru3 C11 -21.1(3)
C27 Ru1 Ru3 C11 -126.6(4)
C16 Ru1 Ru3 C11 -44.4(3)
C26 Ru1 Ru3 C11 145.9(4)
C14 Ru1 Ru3 C11 16.0(3)
C21 Ru1 Ru3 C11 -132.2(2)
Ru5 Ru1 Ru3 C11 -172.84(18)
Ru2 Ru1 Ru3 C11 73.24(18)
Ru4 Ru1 Ru3 C11 130.17(18)
C100 Ru1 Ru3 C17 165.4(3)
C15 Ru1 Ru3 C17 14.0(3)
C27 Ru1 Ru3 C17 -91.5(4)
C16 Ru1 Ru3 C17 -9.3(3)
C26 Ru1 Ru3 C17 -178.9(4)
C14 Ru1 Ru3 C17 51.2(3)
C21 Ru1 Ru3 C17 -97.0(2)
Ru5 Ru1 Ru3 C17 -137.71(19)
Ru2 Ru1 Ru3 C17 108.37(19)
Ru4 Ru1 Ru3 C17 165.29(19)
C100 Ru1 Ru3 Ru6 0.62(19)
C15 Ru1 Ru3 Ru6 -150.77(19)
C27 Ru1 Ru3 Ru6 103.7(3)
C16 Ru1 Ru3 Ru6 -174.07(18)
C26 Ru1 Ru3 Ru6 16.3(4)
C14 Ru1 Ru3 Ru6 -113.62(18)
C21 Ru1 Ru3 Ru6 98.19(16)
Ru5 Ru1 Ru3 Ru6 57.51(2)
Ru2 Ru1 Ru3 Ru6 -56.407(18)
Ru4 Ru1 Ru3 Ru6 0.515(17)
C100 Ru1 Ru3 Ru5 -56.89(19)
C15 Ru1 Ru3 Ru5 151.72(19)
C27 Ru1 Ru3 Ru5 46.2(3)
C16 Ru1 Ru3 Ru5 128.42(18)
C26 Ru1 Ru3 Ru5 -41.2(4)
C14 Ru1 Ru3 Ru5 -171.13(18)
C21 Ru1 Ru3 Ru5 40.68(16)
Ru2 Ru1 Ru3 Ru5 -113.92(2)
Ru4 Ru1 Ru3 Ru5 -56.99(2)
C100 Ru1 Ru3 Ru2 57.03(19)
C15 Ru1 Ru3 Ru2 -94.36(19)
C27 Ru1 Ru3 Ru2 160.1(3)
C16 Ru1 Ru3 Ru2 -117.67(18)
C26 Ru1 Ru3 Ru2 72.7(4)
C14 Ru1 Ru3 Ru2 -57.21(18)
C21 Ru1 Ru3 Ru2 154.59(16)
Ru5 Ru1 Ru3 Ru2 113.92(2)
Ru4 Ru1 Ru3 Ru2 56.922(18)
C100 Ru1 Ru4 C401 -130.2(3)
C15 Ru1 Ru4 C401 -22.2(4)
C27 Ru1 Ru4 C401 80.0(3)
C16 Ru1 Ru4 C401 -116.0(6)
C26 Ru1 Ru4 C401 56.5(3)
C14 Ru1 Ru4 C401 -29.9(3)
C21 Ru1 Ru4 C401 116.8(3)
Ru5 Ru1 Ru4 C401 174.2(3)
Ru2 Ru1 Ru4 C401 -73.9(3)
Ru3 Ru1 Ru4 C401 -130.1(3)
C100 Ru1 Ru4 C400 31.8(3)
C15 Ru1 Ru4 C400 139.9(5)
C27 Ru1 Ru4 C400 -117.9(3)
C16 Ru1 Ru4 C400 46.0(6)
C26 Ru1 Ru4 C400 -141.4(3)
C14 Ru1 Ru4 C400 132.1(3)
C21 Ru1 Ru4 C400 -81.2(3)
Ru5 Ru1 Ru4 C400 -23.7(3)
Ru2 Ru1 Ru4 C400 88.1(3)
Ru3 Ru1 Ru4 C400 31.9(3)
C15 Ru1 Ru4 C100 108.1(4)
C27 Ru1 Ru4 C100 -149.8(3)
C16 Ru1 Ru4 C100 14.2(5)
C26 Ru1 Ru4 C100 -173.3(3)
C14 Ru1 Ru4 C100 100.3(3)
C21 Ru1 Ru4 C100 -113.0(2)
Ru5 Ru1 Ru4 C100 -55.57(19)
Ru2 Ru1 Ru4 C100 56.29(19)
Ru3 Ru1 Ru4 C100 0.10(19)
C100 Ru1 Ru4 C24 129.0(3)
C15 Ru1 Ru4 C24 -122.9(4)
C27 Ru1 Ru4 C24 -20.8(3)
C16 Ru1 Ru4 C24 143.2(5)
C26 Ru1 Ru4 C24 -44.3(2)
C14 Ru1 Ru4 C24 -130.7(2)
C21 Ru1 Ru4 C24 16.0(2)
Ru5 Ru1 Ru4 C24 73.45(17)
Ru2 Ru1 Ru4 C24 -174.70(17)
Ru3 Ru1 Ru4 C24 129.12(17)
C100 Ru1 Ru4 C25 163.7(3)
C15 Ru1 Ru4 C25 -88.2(4)
C27 Ru1 Ru4 C25 14.0(3)
C16 Ru1 Ru4 C25 177.9(5)
C26 Ru1 Ru4 C25 -9.5(2)
C14 Ru1 Ru4 C25 -96.0(2)
C21 Ru1 Ru4 C25 50.7(2)
Ru5 Ru1 Ru4 C25 108.16(17)
Ru2 Ru1 Ru4 C25 -139.99(17)
Ru3 Ru1 Ru4 C25 163.83(17)
C100 Ru1 Ru4 Ru6 -0.62(19)
C15 Ru1 Ru4 Ru6 107.4(4)
C27 Ru1 Ru4 Ru6 -150.39(19)
C16 Ru1 Ru4 Ru6 13.6(5)
C26 Ru1 Ru4 Ru6 -173.89(16)
C14 Ru1 Ru4 Ru6 99.69(18)
C21 Ru1 Ru4 Ru6 -113.62(16)
Ru5 Ru1 Ru4 Ru6 -56.18(3)
Ru2 Ru1 Ru4 Ru6 55.67(2)
Ru3 Ru1 Ru4 Ru6 -0.512(17)
C100 Ru1 Ru4 Ru2 -56.29(19)
C15 Ru1 Ru4 Ru2 51.8(4)
C27 Ru1 Ru4 Ru2 153.94(19)
C16 Ru1 Ru4 Ru2 -42.1(5)
C26 Ru1 Ru4 Ru2 130.44(17)
C14 Ru1 Ru4 Ru2 44.02(18)
C21 Ru1 Ru4 Ru2 -169.29(16)
Ru5 Ru1 Ru4 Ru2 -111.85(2)
Ru3 Ru1 Ru4 Ru2 -56.182(19)
C100 Ru1 Ru4 Ru5 55.57(19)
C15 Ru1 Ru4 Ru5 163.6(4)
C27 Ru1 Ru4 Ru5 -94.20(19)
C16 Ru1 Ru4 Ru5 69.8(5)
C26 Ru1 Ru4 Ru5 -117.71(17)
C14 Ru1 Ru4 Ru5 155.87(18)
C21 Ru1 Ru4 Ru5 -57.43(16)
Ru2 Ru1 Ru4 Ru5 111.85(2)
Ru3 Ru1 Ru4 Ru5 55.67(3)
C202 Ru2 Ru4 C401 -66.5(3)
C201 Ru2 Ru4 C401 13.0(3)
C100 Ru2 Ru4 C401 -177.0(3)
C13 Ru2 Ru4 C401 94.6(3)
C12 Ru2 Ru4 C401 138.8(4)
Ru1 Ru2 Ru4 C401 130.3(2)
Ru3 Ru2 Ru4 C401 -172.2(2)
Ru6 Ru2 Ru4 C401 -120.3(2)
C202 Ru2 Ru4 C400 25.3(3)
C201 Ru2 Ru4 C400 104.7(3)
C100 Ru2 Ru4 C400 -85.2(3)
C13 Ru2 Ru4 C400 -173.7(3)
C12 Ru2 Ru4 C400 -129.5(4)
Ru1 Ru2 Ru4 C400 -137.9(2)
Ru3 Ru2 Ru4 C400 -80.4(2)
Ru6 Ru2 Ru4 C400 -28.56(19)
C202 Ru2 Ru4 C100 110.5(3)
C201 Ru2 Ru4 C100 -170.1(3)
C13 Ru2 Ru4 C100 -88.5(3)
C12 Ru2 Ru4 C100 -44.3(4)
Ru1 Ru2 Ru4 C100 -52.70(19)
Ru3 Ru2 Ru4 C100 4.78(19)
Ru6 Ru2 Ru4 C100 56.67(19)
C202 Ru2 Ru4 C24 172.6(4)
C201 Ru2 Ru4 C24 -107.9(4)
C100 Ru2 Ru4 C24 62.1(4)
C13 Ru2 Ru4 C24 -26.3(4)
C12 Ru2 Ru4 C24 17.9(4)
Ru1 Ru2 Ru4 C24 9.4(3)
Ru3 Ru2 Ru4 C24 66.9(3)
Ru6 Ru2 Ru4 C24 118.8(3)
C202 Ru2 Ru4 C25 -153.7(3)
C201 Ru2 Ru4 C25 -74.3(3)
C100 Ru2 Ru4 C25 95.8(3)
C13 Ru2 Ru4 C25 7.3(3)
C12 Ru2 Ru4 C25 51.5(4)
Ru1 Ru2 Ru4 C25 43.09(18)
Ru3 Ru2 Ru4 C25 100.57(18)
Ru6 Ru2 Ru4 C25 152.46(18)
C202 Ru2 Ru4 Ru6 53.8(2)
C201 Ru2 Ru4 Ru6 133.3(2)
C100 Ru2 Ru4 Ru6 -56.67(19)
C13 Ru2 Ru4 Ru6 -145.1(2)
C12 Ru2 Ru4 Ru6 -100.9(3)
Ru1 Ru2 Ru4 Ru6 -109.36(3)
Ru3 Ru2 Ru4 Ru6 -51.88(3)
C202 Ru2 Ru4 Ru1 163.2(2)
C201 Ru2 Ru4 Ru1 -117.4(2)
C100 Ru2 Ru4 Ru1 52.70(19)
C13 Ru2 Ru4 Ru1 -35.8(2)
C12 Ru2 Ru4 Ru1 8.4(3)
Ru3 Ru2 Ru4 Ru1 57.481(17)
Ru6 Ru2 Ru4 Ru1 109.36(3)
C202 Ru2 Ru4 Ru5 111.2(2)
C201 Ru2 Ru4 Ru5 -169.4(2)
C100 Ru2 Ru4 Ru5 0.70(19)
C13 Ru2 Ru4 Ru5 -87.8(2)
C12 Ru2 Ru4 Ru5 -43.6(3)
Ru1 Ru2 Ru4 Ru5 -51.998(17)
Ru3 Ru2 Ru4 Ru5 5.483(17)
Ru6 Ru2 Ru4 Ru5 57.37(3)
